data_7210729
loop_
_publ_author_name
'Zhang, Shu-Quan'
'Jiang, Fei-Long'
'Wu, Ming-Yan'
'Chen, Lian'
'Luo, Jun-Hua'
'Hong, Mao-Chun'

_publ_section_title
;
 pH modulated assembly in the mixed-ligand system Cd(ii)--dpstc--phen:
 structural diversity and luminescent properties
;
_journal_issue 19
_journal_name_full CrystEngComm
_journal_page_first 3992
_journal_paper_doi 10.1039/c3ce27108k
_journal_volume 15
_journal_year 2013
_chemical_formula_sum 'C40 H31 Cd2 N4 O14.5 S'
_chemical_formula_weight 1056.55
_chemical_name_systematic
;
?
;
_space_group_IT_number 2
_symmetry_cell_setting triclinic
_symmetry_space_group_name_Hall '-P 1'
_symmetry_space_group_name_H-M 'P -1'
_atom_sites_solution_hydrogens geom
_atom_sites_solution_primary direct
_atom_sites_solution_secondary difmap
_audit_creation_method SHELXL-97
_cell_angle_alpha 110.429(7)
_cell_angle_beta 95.307(6)
_cell_angle_gamma 91.644(6)
_cell_formula_units_Z 2
_cell_length_a 10.905(5)
_cell_length_b 13.194(7)
_cell_length_c 14.970(8)
_cell_measurement_reflns_used 2111
_cell_measurement_temperature 293(2)
_cell_measurement_theta_max 27.4835
_cell_measurement_theta_min 2.2506
_cell_volume 2005.5(18)
_computing_cell_refinement 'CrystalClear (Rigaku Inc., 2007)'
_computing_data_collection 'CrystalClear (Rigaku Inc., 2007)'
_computing_data_reduction 'CrystalClear (Rigaku Inc., 2007)'
_computing_molecular_graphics 'Bruker SHELXTL'
_computing_publication_material 'Bruker SHELXTL'
_computing_structure_refinement 'SHELXL-97 (Sheldrick, 1997)'
_computing_structure_solution 'SHELXS-97 (Sheldrick, 1990)'
_diffrn_ambient_temperature 293(2)
_diffrn_measured_fraction_theta_full 0.988
_diffrn_measured_fraction_theta_max 0.988
_diffrn_measurement_device_type \w
_diffrn_radiation_monochromator graphite
_diffrn_radiation_source 'fine-focus sealed tube'
_diffrn_radiation_type MoK\a
_diffrn_radiation_wavelength 0.71073
_diffrn_reflns_av_R_equivalents 0.0300
_diffrn_reflns_av_sigmaI/netI 0.0664
_diffrn_reflns_limit_h_max 12
_diffrn_reflns_limit_h_min -14
_diffrn_reflns_limit_k_max 17
_diffrn_reflns_limit_k_min -17
_diffrn_reflns_limit_l_max 19
_diffrn_reflns_limit_l_min -19
_diffrn_reflns_number 15581
_diffrn_reflns_theta_full 27.45
_diffrn_reflns_theta_max 27.45
_diffrn_reflns_theta_min 2.55
_exptl_absorpt_coefficient_mu 1.189
_exptl_absorpt_correction_T_max 1.0000
_exptl_absorpt_correction_T_min 0.8060
_exptl_absorpt_correction_type multi-scan
_exptl_absorpt_process_details '(CrystalClear; Rigaku, 2000)'
_exptl_crystal_colour colorless
_exptl_crystal_density_diffrn 1.750
_exptl_crystal_density_method 'not measured'
_exptl_crystal_description lamellar
_exptl_crystal_F_000 1054
_exptl_crystal_size_max 0.20
_exptl_crystal_size_mid 0.18
_exptl_crystal_size_min 0.05
_refine_diff_density_max 1.016
_refine_diff_density_min -0.781
_refine_diff_density_rms 0.111
_refine_ls_extinction_method none
_refine_ls_goodness_of_fit_ref 1.084
_refine_ls_hydrogen_treatment constr
_refine_ls_matrix_type full
_refine_ls_number_parameters 559
_refine_ls_number_reflns 9042
_refine_ls_number_restraints 37
_refine_ls_restrained_S_all 1.098
_refine_ls_R_factor_all 0.0699
_refine_ls_R_factor_gt 0.0523
_refine_ls_shift/su_max 0.000
_refine_ls_shift/su_mean 0.000
_refine_ls_structure_factor_coef Fsqd
_refine_ls_weighting_details 'calc w=1/[\s^2^(Fo^2^)+(0.0657P)^2^+0.6533P] where P=(Fo^2^+2Fc^2^)/3'
_refine_ls_weighting_scheme calc
_refine_ls_wR_factor_gt 0.1345
_refine_ls_wR_factor_ref 0.1464
_reflns_number_gt 7048
_reflns_number_total 9042
_reflns_threshold_expression >2sigma(I)
_cod_data_source_file c3ce27108k.txt
_cod_data_source_block compound2
_cod_depositor_comments
;
The following automatic conversions were performed:

'_symmetry_cell_setting' value 'Triclinic' changed to 'triclinic'
according to /home/saulius/struct/CIF-dictionaries/cif_core.dic
dictionary named 'cif_core.dic' version 2.4.2 from
2011-04-26.

'_exptl_absorpt_correction_type' value 'Multi-scan'
changed to 'multi-scan' according to
/home/saulius/struct/CIF-dictionaries/cif_core.dic dictionary named
'cif_core.dic' version 2.4.2 from 2011-04-26.

Automatic conversion script
Id: cif_fix_values 1891 2012-01-12 08:04:46Z andrius 
;
_cod_original_cell_volume 2005.5(17)
_cod_original_sg_symbol_H-M P-1
_cod_original_formula_sum 'C40 H31 Cd2 N4 O14.50 S'
_cod_database_code 7210729

loop_
_symmetry_equiv_pos_as_xyz
'x, y, z'
'-x, -y, -z'

loop_
_atom_site_label
_atom_site_type_symbol
_atom_site_fract_x
_atom_site_fract_y
_atom_site_fract_z
_atom_site_U_iso_or_equiv
_atom_site_adp_type
_atom_site_occupancy
_atom_site_symmetry_multiplicity
_atom_site_calc_flag
_atom_site_refinement_flags
Cd1 Cd 0.07892(3) -0.00973(3) 0.61082(3) 0.03012(12) Uani 1 1 d .
S1 S -0.37363(11) 0.49271(10) 0.70088(11) 0.0358(3) Uani 1 1 d .
O1 O -0.0130(4) 0.2526(4) 0.5378(3) 0.0535(11) Uani 1 1 d .
N1 N 0.2649(4) 0.0826(4) 0.6069(3) 0.0391(11) Uani 1 1 d .
C1 C -0.0620(5) 0.1997(4) 0.5800(4) 0.0345(11) Uani 1 1 d .
Cd2 Cd 0.08591(3) 0.04417(3) 0.89242(3) 0.03395(12) Uani 1 1 d .
O2 O -0.0706(4) 0.0967(3) 0.5534(3) 0.0409(9) Uani 1 1 d .
N2 N 0.2490(4) -0.1191(4) 0.6193(3) 0.0389(10) Uani 1 1 d .
C2 C -0.1279(4) 0.2639(4) 0.6662(4) 0.0288(10) Uani 1 1 d .
O3 O 0.0654(3) 0.1530(3) 0.7355(3) 0.0400(9) Uani 1 1 d .
N3 N 0.2855(4) 0.1066(4) 0.8744(4) 0.0451(12) Uani 1 1 d .
C3 C -0.0266(5) 0.1775(4) 0.7816(4) 0.0354(11) Uani 1 1 d .
O4 O -0.0494(4) 0.1482(4) 0.8497(3) 0.0500(11) Uani 1 1 d .
N4 N 0.2288(4) -0.0800(4) 0.9062(4) 0.0438(11) Uani 1 1 d .
C4 C -0.1162(5) 0.2521(4) 0.7560(4) 0.0316(11) Uani 1 1 d .
O5 O -0.0966(3) 0.9517(3) 0.9004(3) 0.0411(9) Uani 1 1 d .
C5 C -0.1814(5) 0.3157(5) 0.8283(4) 0.0414(13) Uani 1 1 d .
H5 H -0.1721 0.3082 0.8881 0.050 Uiso 1 1 calc R
O6 O -0.1088(4) 0.8203(3) 0.9605(3) 0.0485(10) Uani 1 1 d .
C6 C -0.2603(5) 0.3901(4) 0.8132(4) 0.0411(13) Uani 1 1 d .
H6 H -0.3045 0.4319 0.8617 0.049 Uiso 1 1 calc R
O7 O 0.0465(3) 0.9015(3) 0.7440(3) 0.0438(9) Uani 1 1 d .
C7 C -0.2715(4) 0.4004(4) 0.7238(4) 0.0319(11) Uani 1 1 d .
O8 O -0.1001(4) 0.9160(3) 0.6376(3) 0.0429(9) Uani 1 1 d .
C8 C -0.2065(4) 0.3389(4) 0.6518(4) 0.0322(11) Uani 1 1 d .
H8 H -0.2153 0.3476 0.5926 0.039 Uiso 1 1 calc R
O9 O -0.4346(4) 0.4426(3) 0.6054(3) 0.0487(10) Uani 1 1 d .
C9 C -0.1177(4) 0.8550(4) 0.8905(4) 0.0344(11) Uani 1 1 d .
O10 O -0.4464(3) 0.5311(3) 0.7808(3) 0.0507(11) Uani 1 1 d .
C10 C -0.1590(4) 0.7719(4) 0.7927(4) 0.0289(10) Uani 1 1 d .
C11 C -0.0588(5) 0.8757(4) 0.6983(4) 0.0344(11) Uani 1 1 d .
C12 C -0.1376(4) 0.7834(4) 0.7059(4) 0.0301(10) Uani 1 1 d .
C13 C -0.1829(5) 0.7040(4) 0.6198(4) 0.0358(12) Uani 1 1 d .
H13 H -0.1657 0.7115 0.5627 0.043 Uiso 1 1 calc R
C14 C -0.2531(5) 0.6135(4) 0.6169(4) 0.0370(12) Uani 1 1 d .
H14 H -0.2834 0.5609 0.5586 0.044 Uiso 1 1 calc R
C15 C -0.2771(4) 0.6032(4) 0.7016(4) 0.0333(11) Uani 1 1 d .
C16 C -0.2305(4) 0.6804(4) 0.7897(4) 0.0322(11) Uani 1 1 d .
H16 H -0.2468 0.6713 0.8464 0.039 Uiso 1 1 calc R
C17 C 0.2711(6) 0.1796(5) 0.6009(5) 0.0516(16) Uani 1 1 d .
H17 H 0.1978 0.2123 0.5955 0.062 Uiso 1 1 calc R
C18 C 0.3818(7) 0.2362(6) 0.6022(6) 0.065(2) Uani 1 1 d .
H18 H 0.3821 0.3047 0.5977 0.078 Uiso 1 1 calc R
C19 C 0.4887(6) 0.1890(6) 0.6103(5) 0.065(2) Uani 1 1 d .
H19 H 0.5634 0.2257 0.6118 0.078 Uiso 1 1 calc R
C20 C 0.4883(5) 0.0843(6) 0.6165(4) 0.0545(17) Uani 1 1 d .
C21 C 0.5968(5) 0.0279(7) 0.6235(5) 0.064(2) Uani 1 1 d U
H21 H 0.6740 0.0607 0.6253 0.076 Uiso 1 1 calc R
C22 C 0.5881(7) -0.0710(7) 0.6275(6) 0.0669(19) Uani 1 1 d U
H22 H 0.6599 -0.1063 0.6315 0.080 Uiso 1 1 calc R
C23 C 0.4736(6) -0.1241(6) 0.6260(5) 0.0555(18) Uani 1 1 d .
C24 C 0.4608(7) -0.2281(7) 0.6296(5) 0.069(2) Uani 1 1 d .
H24 H 0.5311 -0.2656 0.6327 0.083 Uiso 1 1 calc R
C25 C 0.3470(8) -0.2768(7) 0.6288(6) 0.069(2) Uani 1 1 d .
H25 H 0.3387 -0.3464 0.6306 0.083 Uiso 1 1 calc R
C26 C 0.2443(6) -0.2162(5) 0.6250(5) 0.0512(15) Uani 1 1 d .
H26 H 0.1672 -0.2470 0.6267 0.061 Uiso 1 1 calc R
C27 C 0.3632(5) -0.0730(5) 0.6202(4) 0.0419(13) Uani 1 1 d .
C28 C 0.3690(5) 0.0352(5) 0.6144(4) 0.0411(13) Uani 1 1 d .
C29 C 0.3129(6) 0.2014(6) 0.8653(5) 0.0561(17) Uani 1 1 d .
H29 H 0.2506 0.2478 0.8645 0.067 Uiso 1 1 calc R
C30 C 0.4345(7) 0.2323(7) 0.8567(5) 0.069(2) Uani 1 1 d .
H30 H 0.4521 0.2994 0.8517 0.083 Uiso 1 1 calc R
C31 C 0.5246(7) 0.1657(8) 0.8557(5) 0.072(2) Uani 1 1 d .
H31 H 0.6045 0.1859 0.8487 0.087 Uiso 1 1 calc R
C32 C 0.4996(5) 0.0665(7) 0.8650(5) 0.060(2) Uani 1 1 d .
C33 C 0.5905(6) -0.0102(9) 0.8663(5) 0.075(3) Uani 1 1 d .
H33 H 0.6720 0.0057 0.8595 0.090 Uiso 1 1 calc R
C34 C 0.5599(6) -0.1042(8) 0.8771(5) 0.076(3) Uani 1 1 d .
H34 H 0.6210 -0.1520 0.8766 0.092 Uiso 1 1 calc R
C35 C 0.4384(6) -0.1334(6) 0.8893(5) 0.0557(17) Uani 1 1 d .
C36 C 0.4048(7) -0.2291(7) 0.9035(5) 0.066(2) Uani 1 1 d .
H36 H 0.4630 -0.2797 0.9020 0.080 Uiso 1 1 calc R
C37 C 0.2888(7) -0.2481(6) 0.9192(6) 0.071(2) Uani 1 1 d .
H37 H 0.2658 -0.3120 0.9282 0.086 Uiso 1 1 calc R
C38 C 0.2026(6) -0.1709(6) 0.9220(6) 0.0628(19) Uani 1 1 d .
H38 H 0.1233 -0.1837 0.9355 0.075 Uiso 1 1 calc R
C39 C 0.3448(5) -0.0603(5) 0.8907(4) 0.0448(14) Uani 1 1 d .
C40 C 0.3752(5) 0.0374(6) 0.8755(4) 0.0441(14) Uani 1 1 d .
O11 O -0.0631(8) 0.6146(7) 0.9702(7) 0.157(3) Uani 1 1 d U
H11A H -0.0702 0.6886 0.9885 0.188 Uiso 1 1 d R
H11B H -0.0252 0.5968 0.9142 0.188 Uiso 1 1 d R
O12 O 0.0461(11) 0.4708(9) 0.5832(9) 0.218(5) Uani 1 1 d U
H12A H 0.0812 0.4112 0.5765 0.262 Uiso 1 1 d R
H12B H -0.0179 0.4559 0.5335 0.262 Uiso 1 1 d R
O13 O -0.4183(13) 0.4855(11) 1.0646(10) 0.257(6) Uani 1 1 d U
H13A H -0.4145 0.4605 1.0037 0.308 Uiso 1 1 d R
H13B H -0.3417 0.5085 1.0891 0.308 Uiso 1 1 d R
O14 O -0.1603(15) 0.5238(14) 1.0866(12) 0.315(8) Uani 1 1 d U
H14A H -0.1540 0.5828 1.0699 0.378 Uiso 1 1 d R
H14B H -0.1544 0.4631 1.0321 0.378 Uiso 1 1 d R
O15 O 0.045(2) 0.5452(19) 0.7856(17) 0.210(10) Uani 0.50 1 d PU
H15A H 0.0602 0.5297 0.7244 0.252 Uiso 0.50 1 d PR
H15B H 0.1061 0.5234 0.8162 0.252 Uiso 0.50 1 d PR

loop_
_atom_site_aniso_label
_atom_site_aniso_U_11
_atom_site_aniso_U_22
_atom_site_aniso_U_33
_atom_site_aniso_U_23
_atom_site_aniso_U_13
_atom_site_aniso_U_12
Cd1 0.0262(2) 0.0283(2) 0.0361(2) 0.01141(16) 0.00494(15) 0.00105(14)
S1 0.0280(6) 0.0261(6) 0.0555(9) 0.0171(6) 0.0047(6) 0.0032(5)
O1 0.064(3) 0.053(3) 0.058(3) 0.030(2) 0.031(2) 0.016(2)
N1 0.031(2) 0.038(3) 0.047(3) 0.015(2) 0.004(2) -0.0051(18)
C1 0.040(3) 0.027(3) 0.036(3) 0.011(2) 0.003(2) 0.007(2)
Cd2 0.0288(2) 0.0304(2) 0.0414(2) 0.01164(17) 0.00141(16) 0.00277(14)
O2 0.056(2) 0.032(2) 0.034(2) 0.0098(17) 0.0049(18) 0.0161(17)
N2 0.035(2) 0.044(3) 0.041(3) 0.017(2) 0.009(2) 0.0125(19)
C2 0.028(2) 0.022(2) 0.035(3) 0.009(2) 0.004(2) 0.0010(18)
O3 0.0326(19) 0.037(2) 0.045(2) 0.0076(18) 0.0011(17) 0.0083(15)
N3 0.029(2) 0.059(3) 0.046(3) 0.018(3) -0.001(2) -0.006(2)
C3 0.038(3) 0.031(3) 0.035(3) 0.011(2) -0.005(2) 0.005(2)
O4 0.066(3) 0.051(3) 0.041(2) 0.025(2) 0.006(2) 0.022(2)
N4 0.033(2) 0.048(3) 0.050(3) 0.016(2) 0.004(2) 0.009(2)
C4 0.034(3) 0.026(3) 0.036(3) 0.012(2) 0.006(2) 0.0029(19)
O5 0.038(2) 0.033(2) 0.050(2) 0.0103(18) 0.0083(18) -0.0027(16)
C5 0.050(3) 0.041(3) 0.036(3) 0.015(3) 0.010(3) 0.012(2)
O6 0.064(3) 0.047(3) 0.033(2) 0.0139(19) -0.0023(19) -0.003(2)
C6 0.049(3) 0.035(3) 0.041(3) 0.012(3) 0.015(3) 0.012(2)
O7 0.0291(19) 0.047(2) 0.047(2) 0.0062(19) 0.0086(18) -0.0026(16)
C7 0.033(3) 0.021(2) 0.041(3) 0.009(2) 0.004(2) -0.0026(18)
O8 0.043(2) 0.046(2) 0.045(2) 0.022(2) 0.0091(18) -0.0011(17)
C8 0.030(3) 0.028(3) 0.038(3) 0.012(2) 0.000(2) 0.0032(19)
O9 0.042(2) 0.035(2) 0.065(3) 0.018(2) -0.013(2) -0.0056(16)
C9 0.024(2) 0.039(3) 0.041(3) 0.015(2) 0.006(2) -0.001(2)
O10 0.035(2) 0.045(2) 0.083(3) 0.031(2) 0.026(2) 0.0128(17)
C10 0.024(2) 0.029(3) 0.035(3) 0.012(2) 0.006(2) 0.0042(18)
C11 0.041(3) 0.028(3) 0.033(3) 0.006(2) 0.013(2) 0.004(2)
C12 0.029(2) 0.026(2) 0.039(3) 0.016(2) 0.005(2) 0.0022(18)
C13 0.041(3) 0.033(3) 0.032(3) 0.009(2) 0.005(2) -0.005(2)
C14 0.042(3) 0.029(3) 0.039(3) 0.011(2) 0.003(2) 0.003(2)
C15 0.031(3) 0.025(3) 0.047(3) 0.016(2) 0.005(2) 0.0057(19)
C16 0.031(3) 0.031(3) 0.037(3) 0.015(2) 0.003(2) 0.004(2)
C17 0.046(3) 0.042(4) 0.066(4) 0.018(3) 0.007(3) -0.007(3)
C18 0.059(4) 0.058(4) 0.076(5) 0.022(4) 0.007(4) -0.024(3)
C19 0.046(4) 0.080(5) 0.058(4) 0.011(4) 0.011(3) -0.030(4)
C20 0.031(3) 0.082(5) 0.036(3) 0.005(3) 0.003(3) -0.010(3)
C21 0.023(3) 0.104(6) 0.050(4) 0.011(4) 0.002(3) -0.001(3)
C22 0.065(2) 0.068(2) 0.066(2) 0.0221(12) 0.0068(10) 0.0060(10)
C23 0.039(3) 0.086(5) 0.044(4) 0.024(4) 0.006(3) 0.026(3)
C24 0.056(4) 0.094(6) 0.059(5) 0.027(4) 0.009(4) 0.041(4)
C25 0.086(6) 0.068(5) 0.068(5) 0.036(4) 0.022(4) 0.039(4)
C26 0.060(4) 0.048(4) 0.049(4) 0.020(3) 0.010(3) 0.014(3)
C27 0.034(3) 0.060(4) 0.030(3) 0.012(3) 0.005(2) 0.006(2)
C28 0.029(3) 0.058(4) 0.031(3) 0.008(3) 0.006(2) -0.001(2)
C29 0.051(4) 0.056(4) 0.059(4) 0.019(3) 0.001(3) -0.012(3)
C30 0.065(5) 0.074(5) 0.061(5) 0.021(4) -0.003(4) -0.029(4)
C31 0.049(4) 0.112(7) 0.051(4) 0.026(5) 0.001(3) -0.027(4)
C32 0.028(3) 0.106(6) 0.035(3) 0.012(4) -0.003(3) -0.008(3)
C33 0.028(3) 0.146(9) 0.046(4) 0.027(5) 0.007(3) 0.010(4)
C34 0.036(4) 0.130(8) 0.046(4) 0.009(5) 0.002(3) 0.034(4)
C35 0.041(3) 0.080(5) 0.042(4) 0.014(3) 0.006(3) 0.024(3)
C36 0.064(5) 0.072(5) 0.055(4) 0.012(4) -0.001(4) 0.040(4)
C37 0.072(5) 0.050(4) 0.090(6) 0.024(4) -0.003(4) 0.019(4)
C38 0.045(4) 0.060(5) 0.089(6) 0.035(4) 0.004(4) 0.006(3)
C39 0.031(3) 0.067(4) 0.028(3) 0.006(3) 0.001(2) 0.017(3)
C40 0.023(3) 0.073(4) 0.027(3) 0.009(3) -0.002(2) 0.003(2)
O11 0.200(7) 0.093(5) 0.175(7) 0.058(5) -0.033(6) 0.009(5)
O12 0.254(9) 0.160(8) 0.249(9) 0.071(7) 0.079(8) 0.001(7)
O13 0.282(10) 0.249(10) 0.260(10) 0.111(8) 0.041(8) 0.031(8)
O14 0.345(12) 0.288(11) 0.338(12) 0.143(9) 0.048(9) -0.011(9)
O15 0.189(12) 0.205(13) 0.215(13) 0.056(9) -0.007(9) 0.024(9)

loop_
_atom_type_symbol
_atom_type_description
_atom_type_scat_dispersion_real
_atom_type_scat_dispersion_imag
_atom_type_scat_source
C C 0.0033 0.0016 'International Tables Vol C Tables 4.2.6.8 and 6.1.1.4'
H H 0.0000 0.0000 'International Tables Vol C Tables 4.2.6.8 and 6.1.1.4'
N N 0.0061 0.0033 'International Tables Vol C Tables 4.2.6.8 and 6.1.1.4'
O O 0.0106 0.0060 'International Tables Vol C Tables 4.2.6.8 and 6.1.1.4'
S S 0.1246 0.1234 'International Tables Vol C Tables 4.2.6.8 and 6.1.1.4'
Cd Cd -0.8075 1.2024 'International Tables Vol C Tables 4.2.6.8 and 6.1.1.4'

loop_
_geom_angle_atom_site_label_1
_geom_angle_atom_site_label_2
_geom_angle_atom_site_label_3
_geom_angle
_geom_angle_site_symmetry_1
_geom_angle_site_symmetry_3
O8 Cd1 O2 99.48(15) 1_545 2_556
O8 Cd1 O3 92.92(14) 1_545 .
O2 Cd1 O3 146.29(13) 2_556 .
O8 Cd1 N1 171.67(16) 1_545 .
O2 Cd1 N1 88.80(16) 2_556 .
O3 Cd1 N1 79.57(15) . .
O8 Cd1 N2 111.17(15) 1_545 .
O2 Cd1 N2 85.15(14) 2_556 .
O3 Cd1 N2 119.28(15) . .
N1 Cd1 N2 70.15(16) . .
O8 Cd1 O2 80.71(14) 1_545 .
O2 Cd1 O2 79.08(14) 2_556 .
O3 Cd1 O2 72.14(13) . .
N1 Cd1 O2 100.17(15) . .
N2 Cd1 O2 161.75(14) . .
O9 S1 O10 119.6(3) . .
O9 S1 C15 107.5(2) . .
O10 S1 C15 108.0(3) . .
O9 S1 C7 108.0(2) . .
O10 S1 C7 107.8(2) . .
C15 S1 C7 105.1(2) . .
C17 N1 C28 118.6(5) . .
C17 N1 Cd1 123.5(4) . .
C28 N1 Cd1 117.8(4) . .
O1 C1 O2 125.5(5) . .
O1 C1 C2 116.4(5) . .
O2 C1 C2 117.8(4) . .
O4 Cd2 O6 85.47(16) . 2_567
O4 Cd2 O5 81.42(15) . 1_545
O6 Cd2 O5 101.21(14) 2_567 1_545
O4 Cd2 N4 169.29(17) . .
O6 Cd2 N4 104.57(17) 2_567 .
O5 Cd2 N4 99.90(16) 1_545 .
O4 Cd2 O7 93.02(15) . 1_545
O6 Cd2 O7 175.39(13) 2_567 1_545
O5 Cd2 O7 74.24(13) 1_545 1_545
N4 Cd2 O7 77.24(16) . 1_545
O4 Cd2 N3 106.97(17) . .
O6 Cd2 N3 85.73(17) 2_567 .
O5 Cd2 N3 169.66(16) 1_545 .
N4 Cd2 N3 70.72(17) . .
O7 Cd2 N3 98.88(16) 1_545 .
C1 O2 Cd1 113.8(3) . 2_556
C1 O2 Cd1 123.9(3) . .
Cd1 O2 Cd1 100.92(14) 2_556 .
C26 N2 C27 117.1(5) . .
C26 N2 Cd1 127.4(4) . .
C27 N2 Cd1 115.5(4) . .
C8 C2 C4 118.5(5) . .
C8 C2 C1 115.8(4) . .
C4 C2 C1 125.7(4) . .
C3 O3 Cd1 124.4(3) . .
C29 N3 C40 120.4(5) . .
C29 N3 Cd2 125.2(4) . .
C40 N3 Cd2 114.4(4) . .
O4 C3 O3 125.2(5) . .
O4 C3 C4 116.5(5) . .
O3 C3 C4 118.2(4) . .
C3 O4 Cd2 117.0(4) . .
C38 N4 C39 117.9(5) . .
C38 N4 Cd2 125.4(4) . .
C39 N4 Cd2 116.6(4) . .
C5 C4 C2 119.9(5) . .
C5 C4 C3 117.0(5) . .
C2 C4 C3 122.9(4) . .
C9 O5 Cd2 130.3(3) . 1_565
C6 C5 C4 121.2(5) . .
C6 C5 H5 119.4 . .
C4 C5 H5 119.4 . .
C9 O6 Cd2 113.4(4) . 2_567
C5 C6 C7 118.2(5) . .
C5 C6 H6 120.9 . .
C7 C6 H6 120.9 . .
C11 O7 Cd2 123.1(3) . 1_565
C8 C7 C6 121.2(5) . .
C8 C7 S1 119.2(4) . .
C6 C7 S1 119.6(4) . .
C11 O8 Cd1 100.4(3) . 1_565
C7 C8 C2 120.9(5) . .
C7 C8 H8 119.5 . .
C2 C8 H8 119.5 . .
O5 C9 O6 123.4(5) . .
O5 C9 C10 120.4(5) . .
O6 C9 C10 116.2(5) . .
C12 C10 C16 118.4(5) . .
C12 C10 C9 124.5(4) . .
C16 C10 C9 117.0(4) . .
O7 C11 O8 123.2(5) . .
O7 C11 C12 120.2(5) . .
O8 C11 C12 116.2(5) . .
C13 C12 C10 120.1(4) . .
C13 C12 C11 115.7(4) . .
C10 C12 C11 124.1(5) . .
C12 C13 C14 121.5(5) . .
C12 C13 H13 119.3 . .
C14 C13 H13 119.3 . .
C15 C14 C13 118.7(5) . .
C15 C14 H14 120.7 . .
C13 C14 H14 120.7 . .
C14 C15 C16 121.4(5) . .
C14 C15 S1 120.0(4) . .
C16 C15 S1 118.5(4) . .
C15 C16 C10 119.9(5) . .
C15 C16 H16 120.0 . .
C10 C16 H16 120.0 . .
N1 C17 C18 123.6(7) . .
N1 C17 H17 118.2 . .
C18 C17 H17 118.2 . .
C19 C18 C17 118.4(7) . .
C19 C18 H18 120.8 . .
C17 C18 H18 120.8 . .
C18 C19 C20 120.8(6) . .
C18 C19 H19 119.6 . .
C20 C19 H19 119.6 . .
C19 C20 C28 115.2(6) . .
C19 C20 C21 124.4(6) . .
C28 C20 C21 120.4(7) . .
C22 C21 C20 120.5(7) . .
C22 C21 H21 119.7 . .
C20 C21 H21 119.7 . .
C21 C22 C23 122.1(7) . .
C21 C22 H22 119.0 . .
C23 C22 H22 119.0 . .
C24 C23 C27 115.9(6) . .
C24 C23 C22 123.7(6) . .
C27 C23 C22 120.4(7) . .
C25 C24 C23 121.8(6) . .
C25 C24 H24 119.1 . .
C23 C24 H24 119.1 . .
C24 C25 C26 116.6(7) . .
C24 C25 H25 121.7 . .
C26 C25 H25 121.7 . .
N2 C26 C25 124.9(7) . .
N2 C26 H26 117.6 . .
C25 C26 H26 117.6 . .
N2 C27 C23 123.7(6) . .
N2 C27 C28 117.3(5) . .
C23 C27 C28 119.0(5) . .
N1 C28 C20 123.4(6) . .
N1 C28 C27 119.1(5) . .
C20 C28 C27 117.5(6) . .
N3 C29 C30 121.1(7) . .
N3 C29 H29 119.4 . .
C30 C29 H29 119.4 . .
C31 C30 C29 120.2(7) . .
C31 C30 H30 119.9 . .
C29 C30 H30 119.9 . .
C30 C31 C32 120.3(7) . .
C30 C31 H31 119.8 . .
C32 C31 H31 119.8 . .
C31 C32 C40 118.6(7) . .
C31 C32 C33 124.6(7) . .
C40 C32 C33 116.9(7) . .
C34 C33 C32 121.3(7) . .
C34 C33 H33 119.4 . .
C32 C33 H33 119.4 . .
C33 C34 C35 122.7(7) . .
C33 C34 H34 118.7 . .
C35 C34 H34 118.7 . .
C36 C35 C34 123.8(7) . .
C36 C35 C39 117.3(6) . .
C34 C35 C39 118.8(7) . .
C37 C36 C35 120.0(6) . .
C37 C36 H36 120.0 . .
C35 C36 H36 120.0 . .
C36 C37 C38 119.3(7) . .
C36 C37 H37 120.3 . .
C38 C37 H37 120.3 . .
N4 C38 C37 123.0(6) . .
N4 C38 H38 118.5 . .
C37 C38 H38 118.5 . .
N4 C39 C35 122.4(6) . .
N4 C39 C40 118.7(5) . .
C35 C39 C40 118.9(6) . .
N3 C40 C39 119.3(5) . .
N3 C40 C32 119.3(6) . .
C39 C40 C32 121.3(6) . .
H11A O11 H11B 104.2 . .
H12A O12 H12B 107.4 . .
H13A O13 H13B 104.1 . .
H14A O14 H14B 107.8 . .
H15A O15 H15B 109.0 . .

loop_
_geom_bond_atom_site_label_1
_geom_bond_atom_site_label_2
_geom_bond_distance
_geom_bond_site_symmetry_2
Cd1 O8 2.289(4) 1_545
Cd1 O2 2.313(4) 2_556
Cd1 O3 2.321(4) .
Cd1 N1 2.352(4) .
Cd1 N2 2.403(4) .
Cd1 O2 2.467(4) .
S1 O9 1.436(4) .
S1 O10 1.447(4) .
S1 C15 1.770(5) .
S1 C7 1.772(5) .
O1 C1 1.233(6) .
N1 C17 1.314(7) .
N1 C28 1.326(7) .
C1 O2 1.274(6) .
C1 C2 1.530(7) .
Cd2 O4 2.242(4) .
Cd2 O6 2.288(4) 2_567
Cd2 O5 2.339(4) 1_545
Cd2 N4 2.340(5) .
Cd2 O7 2.350(4) 1_545
Cd2 N3 2.377(5) .
O2 Cd1 2.313(4) 2_556
N2 C26 1.314(7) .
N2 C27 1.367(7) .
C2 C8 1.387(7) .
C2 C4 1.401(7) .
O3 C3 1.257(6) .
N3 C29 1.333(8) .
N3 C40 1.360(8) .
C3 O4 1.252(6) .
C3 C4 1.523(7) .
N4 C38 1.330(8) .
N4 C39 1.341(7) .
C4 C5 1.388(7) .
O5 C9 1.243(6) .
O5 Cd2 2.339(4) 1_565
C5 C6 1.387(8) .
C5 H5 0.9300 .
O6 C9 1.279(6) .
O6 Cd2 2.288(4) 2_567
C6 C7 1.387(7) .
C6 H6 0.9300 .
O7 C11 1.254(6) .
O7 Cd2 2.350(4) 1_565
C7 C8 1.374(7) .
O8 C11 1.260(6) .
O8 Cd1 2.289(4) 1_565
C8 H8 0.9300 .
C9 C10 1.509(7) .
C10 C12 1.400(7) .
C10 C16 1.403(7) .
C11 C12 1.513(7) .
C12 C13 1.383(7) .
C13 C14 1.385(7) .
C13 H13 0.9300 .
C14 C15 1.369(7) .
C14 H14 0.9300 .
C15 C16 1.395(7) .
C16 H16 0.9300 .
C17 C18 1.397(8) .
C17 H17 0.9300 .
C18 C19 1.352(11) .
C18 H18 0.9300 .
C19 C20 1.417(11) .
C19 H19 0.9300 .
C20 C28 1.429(8) .
C20 C21 1.430(10) .
C21 C22 1.327(11) .
C21 H21 0.9300 .
C22 C23 1.409(10) .
C22 H22 0.9300 .
C23 C24 1.396(11) .
C23 C27 1.407(8) .
C24 C25 1.379(11) .
C24 H24 0.9300 .
C25 C26 1.403(9) .
C25 H25 0.9300 .
C26 H26 0.9300 .
C27 C28 1.460(9) .
C29 C30 1.406(9) .
C29 H29 0.9300 .
C30 C31 1.335(12) .
C30 H30 0.9300 .
C31 C32 1.386(11) .
C31 H31 0.9300 .
C32 C40 1.437(8) .
C32 C33 1.440(11) .
C33 C34 1.342(12) .
C33 H33 0.9300 .
C34 C35 1.415(10) .
C34 H34 0.9300 .
C35 C36 1.395(11) .
C35 C39 1.421(8) .
C36 C37 1.341(11) .
C36 H36 0.9300 .
C37 C38 1.398(10) .
C37 H37 0.9300 .
C38 H38 0.9300 .
C39 C40 1.420(9) .
O11 H11A 0.9255 .
O11 H11B 0.9284 .
O12 H12A 0.8626 .
O12 H12B 0.9356 .
O13 H13A 0.8599 .
O13 H13B 0.8805 .
O14 H14A 0.8991 .
O14 H14B 0.9311 .
O15 H15A 0.8977 .
O15 H15B 0.8825 .

loop_
_geom_hbond_atom_site_label_D
_geom_hbond_atom_site_label_H
_geom_hbond_atom_site_label_A
_geom_hbond_distance_DH
_geom_hbond_distance_HA
_geom_hbond_distance_DA
_geom_hbond_angle_DHA
_geom_hbond_site_symmetry_A
O11 H11A O6 0.93 1.97 2.824(9) 152.2 .
O11 H11B O15 0.93 2.04 2.96(3) 174.3 .
O12 H12A O1 0.86 2.17 2.760(12) 125.7 .
O12 H12B O12 0.94 2.28 2.96(2) 129.0 2_566
O13 H13A O13 0.86 2.26 2.64(3) 106.8 2_467
O13 H13B O14 0.88 1.99 2.81(2) 155.4 .
O14 H14A O11 0.90 2.02 2.705(16) 132.2 .
O15 H15A O12 0.90 1.97 2.84(3) 163.1 .
O15 H15B O14 0.88 1.83 2.63(3) 149.0 2_567

loop_
_geom_torsion_atom_site_label_1
_geom_torsion_atom_site_label_2
_geom_torsion_atom_site_label_3
_geom_torsion_atom_site_label_4
_geom_torsion
_geom_torsion_site_symmetry_1
_geom_torsion_site_symmetry_4
O8 Cd1 N1 C17 -79.4(12) 1_545 .
O2 Cd1 N1 C17 94.7(5) 2_556 .
O3 Cd1 N1 C17 -53.5(5) . .
N2 Cd1 N1 C17 180.0(5) . .
O2 Cd1 N1 C17 16.0(5) . .
O8 Cd1 N1 C28 98.4(11) 1_545 .
O2 Cd1 N1 C28 -87.6(4) 2_556 .
O3 Cd1 N1 C28 124.2(4) . .
N2 Cd1 N1 C28 -2.3(4) . .
O2 Cd1 N1 C28 -166.3(4) . .
O1 C1 O2 Cd1 -29.2(7) . 2_556
C2 C1 O2 Cd1 144.8(4) . 2_556
O1 C1 O2 Cd1 93.9(6) . .
C2 C1 O2 Cd1 -92.0(5) . .
O8 Cd1 O2 C1 129.6(4) 1_545 .
O2 Cd1 O2 C1 -128.7(5) 2_556 .
O3 Cd1 O2 C1 33.5(4) . .
N1 Cd1 O2 C1 -42.0(4) . .
N2 Cd1 O2 C1 -98.1(6) . .
O8 Cd1 O2 Cd1 -101.63(17) 1_545 2_556
O2 Cd1 O2 Cd1 0.0 2_556 2_556
O3 Cd1 O2 Cd1 162.24(18) . 2_556
N1 Cd1 O2 Cd1 86.77(17) . 2_556
N2 Cd1 O2 Cd1 30.7(5) . 2_556
O8 Cd1 N2 C26 8.9(5) 1_545 .
O2 Cd1 N2 C26 -89.4(5) 2_556 .
O3 Cd1 N2 C26 115.2(5) . .
N1 Cd1 N2 C26 -179.8(5) . .
O2 Cd1 N2 C26 -119.5(6) . .
O8 Cd1 N2 C27 -169.6(4) 1_545 .
O2 Cd1 N2 C27 92.1(4) 2_556 .
O3 Cd1 N2 C27 -63.3(4) . .
N1 Cd1 N2 C27 1.7(4) . .
O2 Cd1 N2 C27 62.0(7) . .
O1 C1 C2 C8 47.4(7) . .
O2 C1 C2 C8 -127.1(5) . .
O1 C1 C2 C4 -133.2(5) . .
O2 C1 C2 C4 52.2(7) . .
O8 Cd1 O3 C3 -8.5(4) 1_545 .
O2 Cd1 O3 C3 103.5(4) 2_556 .
N1 Cd1 O3 C3 175.2(4) . .
N2 Cd1 O3 C3 -124.8(4) . .
O2 Cd1 O3 C3 70.8(4) . .
O4 Cd2 N3 C29 15.7(6) . .
O6 Cd2 N3 C29 -68.3(5) 2_567 .
O5 Cd2 N3 C29 159.1(8) 1_545 .
N4 Cd2 N3 C29 -175.3(6) . .
O7 Cd2 N3 C29 111.6(5) 1_545 .
O4 Cd2 N3 C40 -165.3(4) . .
O6 Cd2 N3 C40 110.8(4) 2_567 .
O5 Cd2 N3 C40 -21.9(11) 1_545 .
N4 Cd2 N3 C40 3.7(4) . .
O7 Cd2 N3 C40 -69.4(4) 1_545 .
Cd1 O3 C3 O4 81.8(6) . .
Cd1 O3 C3 C4 -100.5(5) . .
O3 C3 O4 Cd2 0.2(7) . .
C4 C3 O4 Cd2 -177.5(3) . .
O6 Cd2 O4 C3 120.6(4) 2_567 .
O5 Cd2 O4 C3 -137.3(4) 1_545 .
N4 Cd2 O4 C3 -39.3(11) . .
O7 Cd2 O4 C3 -63.7(4) 1_545 .
N3 Cd2 O4 C3 36.5(5) . .
O4 Cd2 N4 C38 -101.0(10) . .
O6 Cd2 N4 C38 99.7(6) 2_567 .
O5 Cd2 N4 C38 -4.8(6) 1_545 .
O7 Cd2 N4 C38 -76.0(6) 1_545 .
N3 Cd2 N4 C38 179.7(6) . .
O4 Cd2 N4 C39 74.6(10) . .
O6 Cd2 N4 C39 -84.8(4) 2_567 .
O5 Cd2 N4 C39 170.8(4) 1_545 .
O7 Cd2 N4 C39 99.6(4) 1_545 .
N3 Cd2 N4 C39 -4.7(4) . .
C8 C2 C4 C5 -0.7(7) . .
C1 C2 C4 C5 180.0(5) . .
C8 C2 C4 C3 -176.0(4) . .
C1 C2 C4 C3 4.6(8) . .
O4 C3 C4 C5 25.7(7) . .
O3 C3 C4 C5 -152.2(5) . .
O4 C3 C4 C2 -158.9(5) . .
O3 C3 C4 C2 23.3(7) . .
C2 C4 C5 C6 1.0(8) . .
C3 C4 C5 C6 176.7(5) . .
C4 C5 C6 C7 -0.7(9) . .
C5 C6 C7 C8 0.0(8) . .
C5 C6 C7 S1 178.8(4) . .
O9 S1 C7 C8 38.9(5) . .
O10 S1 C7 C8 169.4(4) . .
C15 S1 C7 C8 -75.6(4) . .
O9 S1 C7 C6 -140.0(4) . .
O10 S1 C7 C6 -9.5(5) . .
C15 S1 C7 C6 105.5(5) . .
C6 C7 C8 C2 0.4(8) . .
S1 C7 C8 C2 -178.5(4) . .
C4 C2 C8 C7 0.0(7) . .
C1 C2 C8 C7 179.4(4) . .
Cd2 O5 C9 O6 91.9(6) 1_565 .
Cd2 O5 C9 C10 -89.7(5) 1_565 .
Cd2 O6 C9 O5 10.7(6) 2_567 .
Cd2 O6 C9 C10 -167.8(3) 2_567 .
O5 C9 C10 C12 22.8(7) . .
O6 C9 C10 C12 -158.7(5) . .
O5 C9 C10 C16 -152.9(5) . .
O6 C9 C10 C16 25.6(7) . .
Cd2 O7 C11 O8 89.8(6) 1_565 .
Cd2 O7 C11 C12 -97.3(5) 1_565 .
Cd1 O8 C11 O7 16.3(6) 1_565 .
Cd1 O8 C11 C12 -156.8(4) 1_565 .
C16 C10 C12 C13 -2.3(7) . .
C9 C10 C12 C13 -177.9(5) . .
C16 C10 C12 C11 -177.8(4) . .
C9 C10 C12 C11 6.6(8) . .
O7 C11 C12 C13 -127.1(5) . .
O8 C11 C12 C13 46.2(7) . .
O7 C11 C12 C10 48.6(7) . .
O8 C11 C12 C10 -138.1(5) . .
C10 C12 C13 C14 2.1(8) . .
C11 C12 C13 C14 178.0(5) . .
C12 C13 C14 C15 -0.4(8) . .
C13 C14 C15 C16 -1.2(8) . .
C13 C14 C15 S1 176.5(4) . .
O9 S1 C15 C14 -12.8(5) . .
O10 S1 C15 C14 -143.1(4) . .
C7 S1 C15 C14 102.0(4) . .
O9 S1 C15 C16 164.9(4) . .
O10 S1 C15 C16 34.7(5) . .
C7 S1 C15 C16 -80.2(4) . .
C14 C15 C16 C10 1.0(8) . .
S1 C15 C16 C10 -176.7(4) . .
C12 C10 C16 C15 0.7(7) . .
C9 C10 C16 C15 176.7(4) . .
C28 N1 C17 C18 -0.2(10) . .
Cd1 N1 C17 C18 177.5(5) . .
N1 C17 C18 C19 -0.1(11) . .
C17 C18 C19 C20 0.5(11) . .
C18 C19 C20 C28 -0.5(10) . .
C18 C19 C20 C21 178.9(7) . .
C19 C20 C21 C22 -178.9(7) . .
C28 C20 C21 C22 0.4(10) . .
C20 C21 C22 C23 -0.6(12) . .
C21 C22 C23 C24 179.7(7) . .
C21 C22 C23 C27 0.0(11) . .
C27 C23 C24 C25 -0.8(11) . .
C22 C23 C24 C25 179.4(7) . .
C23 C24 C25 C26 -0.6(11) . .
C27 N2 C26 C25 -2.2(10) . .
Cd1 N2 C26 C25 179.3(5) . .
C24 C25 C26 N2 2.2(11) . .
C26 N2 C27 C23 0.5(9) . .
Cd1 N2 C27 C23 179.2(5) . .
C26 N2 C27 C28 -179.6(5) . .
Cd1 N2 C27 C28 -1.0(6) . .
C24 C23 C27 N2 0.9(9) . .
C22 C23 C27 N2 -179.4(6) . .
C24 C23 C27 C28 -178.9(6) . .
C22 C23 C27 C28 0.8(9) . .
C17 N1 C28 C20 0.2(9) . .
Cd1 N1 C28 C20 -177.7(4) . .
C17 N1 C28 C27 -179.4(5) . .
Cd1 N1 C28 C27 2.7(7) . .
C19 C20 C28 N1 0.2(9) . .
C21 C20 C28 N1 -179.3(6) . .
C19 C20 C28 C27 179.8(5) . .
C21 C20 C28 C27 0.3(9) . .
N2 C27 C28 N1 -1.1(8) . .
C23 C27 C28 N1 178.7(5) . .
N2 C27 C28 C20 179.2(5) . .
C23 C27 C28 C20 -0.9(8) . .
C40 N3 C29 C30 -0.1(10) . .
Cd2 N3 C29 C30 178.9(5) . .
N3 C29 C30 C31 1.3(11) . .
C29 C30 C31 C32 -1.3(12) . .
C30 C31 C32 C40 0.1(11) . .
C30 C31 C32 C33 -179.0(7) . .
C31 C32 C33 C34 179.0(8) . .
C40 C32 C33 C34 -0.2(10) . .
C32 C33 C34 C35 -1.0(12) . .
C33 C34 C35 C36 -178.1(7) . .
C33 C34 C35 C39 -0.4(11) . .
C34 C35 C36 C37 176.6(7) . .
C39 C35 C36 C37 -1.1(11) . .
C35 C36 C37 C38 -0.5(12) . .
C39 N4 C38 C37 -2.7(11) . .
Cd2 N4 C38 C37 172.8(6) . .
C36 C37 C38 N4 2.5(13) . .
C38 N4 C39 C35 1.0(9) . .
Cd2 N4 C39 C35 -174.9(5) . .
C38 N4 C39 C40 -178.8(6) . .
Cd2 N4 C39 C40 5.3(7) . .
C36 C35 C39 N4 0.9(9) . .
C34 C35 C39 N4 -177.0(6) . .
C36 C35 C39 C40 -179.3(6) . .
C34 C35 C39 C40 2.9(9) . .
C29 N3 C40 C39 176.5(6) . .
Cd2 N3 C40 C39 -2.6(7) . .
C29 N3 C40 C32 -1.1(9) . .
Cd2 N3 C40 C32 179.9(4) . .
N4 C39 C40 N3 -1.8(8) . .
C35 C39 C40 N3 178.4(5) . .
N4 C39 C40 C32 175.8(5) . .
C35 C39 C40 C32 -4.1(9) . .
C31 C32 C40 N3 1.1(9) . .
C33 C32 C40 N3 -179.8(6) . .
C31 C32 C40 C39 -176.5(6) . .
C33 C32 C40 C39 2.7(9) . .
